data_2230808
loop_
_publ_author_name
'Gowda, B. Thimme'
'Foro, Sabine'
'Shakuntala, K.'

_publ_section_title
;
 Potassium <i>N</i>-chloro-<i>o</i>-toluenesulfonamidate monohydrate
;
_journal_coeditor_code NC2234
_journal_issue 7
_journal_name_full 'Acta Crystallographica Section E'
_journal_page_first m961
_journal_paper_doi 10.1107/S1600536811023555
_journal_volume 67
_journal_year 2011
_chemical_formula_iupac 'K +, C7 H7 Cl N O2 S -, H2 O1'
_chemical_formula_moiety 'K +, C7 H7 Cl N O2 S -, H2 O1'
_chemical_formula_sum 'C7 H9 Cl K N O3 S'
_chemical_formula_weight 261.76
_chemical_name_systematic
;
Potassium <i>N</i>-chloro-<i>o</i>-toluenesulfonamidate monohydrate
;
_space_group_IT_number 61
_symmetry_cell_setting orthorhombic
_symmetry_space_group_name_Hall '-P 2ac 2ab'
_symmetry_space_group_name_H-M 'P b c a'
_atom_sites_solution_hydrogens geom
_atom_sites_solution_primary direct
_atom_sites_solution_secondary difmap
_audit_creation_method SHELXL-97
_cell_angle_alpha 90.00
_cell_angle_beta 90.00
_cell_angle_gamma 90.00
_cell_formula_units_Z 8
_cell_length_a 11.4968(9)
_cell_length_b 6.7990(5)
_cell_length_c 26.883(2)
_cell_measurement_reflns_used 2737
_cell_measurement_temperature 293(2)
_cell_measurement_theta_max 27.66
_cell_measurement_theta_min 2.99
_cell_volume 2101.4(3)
_computing_cell_refinement
;
CrysAlis RED (Oxford Diffraction, 2009)
;
_computing_data_collection
;
CrysAlis CCD (Oxford Diffraction, 2009)
;
_computing_data_reduction
;
CrysAlis RED (Oxford Diffraction, 2009)
;
_computing_molecular_graphics 'PLATON (Spek, 2009)'
_computing_publication_material 'SHELXL97 (Sheldrick, 2008)'
_computing_structure_refinement 'SHELXL97 (Sheldrick, 2008)'
_computing_structure_solution 'SHELXS97 (Sheldrick, 2008)'
_diffrn_ambient_temperature 293(2)
_diffrn_measured_fraction_theta_full 0.996
_diffrn_measured_fraction_theta_max 0.996
_diffrn_measurement_device_type
;
Oxford Diffraction Xcalibur diffractometer
with a Sapphire CCD detector
;
_diffrn_measurement_method
;
Rotation method data acquisition using \w
;
_diffrn_radiation_monochromator graphite
_diffrn_radiation_source 'fine-focus sealed tube'
_diffrn_radiation_type MoK\a
_diffrn_radiation_wavelength 0.71073
_diffrn_reflns_av_R_equivalents 0.0171
_diffrn_reflns_av_sigmaI/netI 0.0140
_diffrn_reflns_limit_h_max 14
_diffrn_reflns_limit_h_min -2
_diffrn_reflns_limit_k_max 5
_diffrn_reflns_limit_k_min -8
_diffrn_reflns_limit_l_max 14
_diffrn_reflns_limit_l_min -33
_diffrn_reflns_number 4396
_diffrn_reflns_theta_full 26.37
_diffrn_reflns_theta_max 26.37
_diffrn_reflns_theta_min 3.51
_diffrn_standards_decay_% 0
_diffrn_standards_number 0
_exptl_absorpt_coefficient_mu 0.938
_exptl_absorpt_correction_T_max 0.7662
_exptl_absorpt_correction_T_min 0.6941
_exptl_absorpt_correction_type multi-scan
_exptl_absorpt_process_details
;
(CrysAlis RED; Oxford Diffraction, 2009)
;
_exptl_crystal_colour colourless
_exptl_crystal_density_diffrn 1.655
_exptl_crystal_density_method 'not measured'
_exptl_crystal_description prism
_exptl_crystal_F_000 1072
_exptl_crystal_size_max 0.42
_exptl_crystal_size_mid 0.40
_exptl_crystal_size_min 0.30
_refine_diff_density_max 0.422
_refine_diff_density_min -0.590
_refine_ls_extinction_method none
_refine_ls_goodness_of_fit_ref 0.923
_refine_ls_hydrogen_treatment mixed
_refine_ls_matrix_type full
_refine_ls_number_parameters 134
_refine_ls_number_reflns 2150
_refine_ls_number_restraints 4
_refine_ls_restrained_S_all 0.922
_refine_ls_R_factor_all 0.0472
_refine_ls_R_factor_gt 0.0441
_refine_ls_shift/su_max 0.001
_refine_ls_shift/su_mean 0.000
_refine_ls_structure_factor_coef Fsqd
_refine_ls_weighting_details 'calc w=1/[\s^2^(Fo^2^)+(0.0717P)^2^+5.3010P] where P=(Fo^2^+2Fc^2^)/3'
_refine_ls_weighting_scheme calc
_refine_ls_wR_factor_gt 0.1206
_refine_ls_wR_factor_ref 0.1231
_reflns_number_gt 1992
_reflns_number_total 2150
_reflns_threshold_expression I>2\s(I)
_cod_data_source_file nc2234.cif
_cod_data_source_block I
_cod_database_code 2230808
_cod_database_fobs_code 2230808

loop_
_symmetry_equiv_pos_as_xyz
'x, y, z'
'-x+1/2, -y, z+1/2'
'x+1/2, -y+1/2, -z'
'-x, y+1/2, -z+1/2'
'-x, -y, -z'
'x-1/2, y, -z-1/2'
'-x-1/2, y-1/2, z'
'x, -y-1/2, z-1/2'

loop_
_atom_site_type_symbol
_atom_site_label
_atom_site_fract_x
_atom_site_fract_y
_atom_site_fract_z
_atom_site_U_iso_or_equiv
_atom_site_adp_type
_atom_site_calc_flag
_atom_site_refinement_flags
_atom_site_occupancy
_atom_site_symmetry_multiplicity
_atom_site_disorder_assembly
_atom_site_disorder_group
K K1 0.63387(6) 1.33711(10) 0.02856(2) 0.0327(2) Uani d . 1 1 . .
Cl Cl1 0.47408(9) 1.20077(12) 0.12455(3) 0.0481(3) Uani d . 1 1 . .
S S1 0.55243(6) 0.85908(10) 0.08371(2) 0.0260(2) Uani d U 1 1 . .
O O1 0.5175(2) 0.6996(3) 0.05138(8) 0.0412(5) Uani d . 1 1 . .
N N1 0.4458(2) 1.0067(4) 0.08324(10) 0.0368(6) Uani d . 1 1 . .
O O3 0.7703(2) 1.1144(4) -0.03605(9) 0.0494(6) Uani d D 1 1 . .
H H31 0.817(3) 1.179(6) -0.0541(12) 0.059 Uiso d D 1 1 . .
H H32 0.713(2) 1.084(7) -0.0541(12) 0.059 Uiso d D 1 1 . .
O O2 0.66241(18) 0.9505(3) 0.07163(8) 0.0367(5) Uani d U 1 1 . .
C C1 0.5708(2) 0.7601(4) 0.14466(10) 0.0251(5) Uani d . 1 1 . .
C C2 0.4782(3) 0.6704(4) 0.17010(11) 0.0305(6) Uani d . 1 1 . .
C C3 0.5030(3) 0.5932(5) 0.21709(12) 0.0426(8) Uani d . 1 1 . .
H H3 0.4441 0.5301 0.2346 0.051 Uiso calc R 1 1 . .
C C4 0.6116(4) 0.6073(5) 0.23828(12) 0.0492(9) Uani d . 1 1 . .
H H4 0.6249 0.5548 0.2697 0.059 Uiso calc R 1 1 . .
C C5 0.7001(3) 0.6985(5) 0.21318(13) 0.0466(8) Uani d . 1 1 . .
H H5 0.7732 0.7096 0.2277 0.056 Uiso calc R 1 1 . .
C C6 0.6803(3) 0.7742(5) 0.16600(11) 0.0348(6) Uani d . 1 1 . .
H H6 0.7406 0.8345 0.1487 0.042 Uiso calc R 1 1 . .
C C7 0.3566(3) 0.6577(5) 0.15053(14) 0.0427(8) Uani d . 1 1 . .
H H7A 0.3582 0.6144 0.1165 0.051 Uiso calc R 1 1 . .
H H7B 0.3205 0.7849 0.1524 0.051 Uiso calc R 1 1 . .
H H7C 0.3129 0.5657 0.1701 0.051 Uiso calc R 1 1 . .

loop_
_atom_site_aniso_label
_atom_site_aniso_U_11
_atom_site_aniso_U_22
_atom_site_aniso_U_33
_atom_site_aniso_U_12
_atom_site_aniso_U_13
_atom_site_aniso_U_23
K1 0.0370(4) 0.0316(4) 0.0294(3) -0.0002(3) -0.0028(2) 0.0026(3)
Cl1 0.0630(6) 0.0315(4) 0.0497(5) 0.0118(4) 0.0137(4) -0.0022(3)
S1 0.0319(4) 0.0261(4) 0.0199(3) 0.0016(3) 0.0016(2) 0.0001(2)
O1 0.0564(14) 0.0378(12) 0.0293(11) -0.0012(11) -0.0026(10) -0.0105(10)
N1 0.0396(14) 0.0365(14) 0.0344(13) 0.0095(11) -0.0050(10) 0.0007(11)
O3 0.0535(15) 0.0560(16) 0.0387(12) 0.0129(13) 0.0017(11) 0.0097(12)
O2 0.0377(10) 0.0383(12) 0.0340(11) -0.0015(8) 0.0096(9) 0.0056(9)
C1 0.0325(13) 0.0201(12) 0.0228(12) 0.0029(11) -0.0005(10) -0.0009(10)
C2 0.0406(15) 0.0216(13) 0.0293(14) 0.0025(11) 0.0092(12) -0.0011(11)
C3 0.062(2) 0.0311(16) 0.0344(16) 0.0036(15) 0.0161(15) 0.0062(13)
C4 0.079(3) 0.0414(18) 0.0274(15) 0.0164(18) -0.0037(16) 0.0082(14)
C5 0.057(2) 0.0455(19) 0.0377(17) 0.0096(16) -0.0175(15) 0.0012(15)
C6 0.0377(15) 0.0324(15) 0.0343(15) 0.0002(13) -0.0037(12) 0.0013(12)
C7 0.0375(16) 0.0408(18) 0.0499(19) -0.0067(14) 0.0107(14) -0.0013(15)

loop_
_atom_type_symbol
_atom_type_description
_atom_type_scat_dispersion_real
_atom_type_scat_dispersion_imag
_atom_type_scat_source
C C 0.0033 0.0016 'International Tables Vol C Tables 4.2.6.8 and 6.1.1.4'
H H 0.0000 0.0000 'International Tables Vol C Tables 4.2.6.8 and 6.1.1.4'
Cl Cl 0.1484 0.1585 'International Tables Vol C Tables 4.2.6.8 and 6.1.1.4'
K K 0.2009 0.2494 'International Tables Vol C Tables 4.2.6.8 and 6.1.1.4'
N N 0.0061 0.0033 'International Tables Vol C Tables 4.2.6.8 and 6.1.1.4'
O O 0.0106 0.0060 'International Tables Vol C Tables 4.2.6.8 and 6.1.1.4'
S S 0.1246 0.1234 'International Tables Vol C Tables 4.2.6.8 and 6.1.1.4'

loop_
_geom_angle_atom_site_label_1
_geom_angle_atom_site_label_2
_geom_angle_atom_site_label_3
_geom_angle_site_symmetry_1
_geom_angle_site_symmetry_3
_geom_angle
_geom_angle_publ_flag
O2 K1 O1 7_765 5_675 153.30(7) ?
O2 K1 O3 7_765 . 86.25(8) ?
O1 K1 O3 5_675 . 79.74(8) ?
O2 K1 O3 7_765 7_765 74.57(7) ?
O1 K1 O3 5_675 7_765 80.01(7) ?
O3 K1 O3 . 7_765 75.94(5) ?
O2 K1 O1 7_765 1_565 93.83(7) ?
O1 K1 O1 5_675 1_565 87.16(6) ?
O3 K1 O1 . 1_565 149.53(7) ?
O3 K1 O1 7_765 1_565 74.75(8) ?
O2 K1 O2 7_765 . 89.39(6) ?
O1 K1 O2 5_675 . 107.42(7) ?
O3 K1 O2 . . 72.04(7) ?
O3 K1 O2 7_765 . 144.97(8) ?
O1 K1 O2 1_565 . 138.41(7) ?
O2 K1 Cl1 7_765 . 103.04(5) ?
O1 K1 Cl1 5_675 . 103.35(6) ?
O3 K1 Cl1 . . 130.37(6) ?
O3 K1 Cl1 7_765 . 153.67(7) ?
O1 K1 Cl1 1_565 . 79.32(5) ?
O2 K1 Cl1 . . 59.65(4) ?
O2 K1 N1 7_765 . 122.85(7) ?
O1 K1 N1 5_675 . 83.01(7) ?
O3 K1 N1 . . 105.34(8) ?
O3 K1 N1 7_765 . 162.46(7) ?
O1 K1 N1 1_565 . 100.15(7) ?
O2 K1 N1 . . 46.20(6) ?
Cl1 K1 N1 . . 30.05(5) ?
O2 K1 H31 7_765 . 80.0(6) ?
O1 K1 H31 5_675 . 81.2(6) ?
O3 K1 H31 . . 13.6(5) ?
O3 K1 H31 7_765 . 62.7(6) ?
O1 K1 H31 1_565 . 137.2(6) ?
O2 K1 H31 . . 84.2(6) ?
Cl1 K1 H31 . . 143.4(6) ?
N1 K1 H31 . . 118.9(5) ?
O2 K1 H32 7_765 . 102.8(3) ?
O1 K1 H32 5_675 . 63.8(5) ?
O3 K1 H32 . . 16.6(3) ?
O3 K1 H32 7_765 . 78.7(8) ?
O1 K1 H32 1_565 . 143.6(7) ?
O2 K1 H32 . . 74.7(8) ?
Cl1 K1 H32 . . 126.5(7) ?
N1 K1 H32 . . 97.6(6) ?
H31 K1 H32 . . 24.8(3) ?
N1 Cl1 K1 . . 79.61(10) ?
O1 S1 O2 . . 115.46(14) ?
O1 S1 N1 . . 104.81(15) ?
O2 S1 N1 . . 113.75(14) ?
O1 S1 C1 . . 107.58(13) ?
O2 S1 C1 . . 105.34(13) ?
N1 S1 C1 . . 109.75(13) ?
S1 O1 K1 . 5_675 134.92(14) ?
S1 O1 K1 . 1_545 130.02(14) ?
K1 O1 K1 5_675 1_545 92.84(6) ?
S1 N1 Cl1 . . 109.14(15) ?
S1 N1 K1 . . 86.03(11) ?
Cl1 N1 K1 . . 70.34(10) ?
K1 O3 K1 . 7_755 101.62(8) ?
K1 O3 H31 . . 116(3) ?
K1 O3 H31 7_755 . 117(3) ?
K1 O3 H32 . . 93(3) ?
K1 O3 H32 7_755 . 120(3) ?
H31 O3 H32 . . 107.3(16) ?
S1 O2 K1 . 7_755 136.54(13) ?
S1 O2 K1 . . 112.42(12) ?
K1 O2 K1 7_755 . 100.64(7) ?
C6 C1 C2 . . 121.1(3) ?
C6 C1 S1 . . 117.5(2) ?
C2 C1 S1 . . 121.4(2) ?
C3 C2 C1 . . 116.6(3) ?
C3 C2 C7 . . 119.1(3) ?
C1 C2 C7 . . 124.2(3) ?
C4 C3 C2 . . 122.2(3) ?
C4 C3 H3 . . 118.9 ?
C2 C3 H3 . . 118.9 ?
C3 C4 C5 . . 120.1(3) ?
C3 C4 H4 . . 119.9 ?
C5 C4 H4 . . 119.9 ?
C4 C5 C6 . . 119.8(3) ?
C4 C5 H5 . . 120.1 ?
C6 C5 H5 . . 120.1 ?
C5 C6 C1 . . 120.1(3) ?
C5 C6 H6 . . 120.0 ?
C1 C6 H6 . . 120.0 ?
C2 C7 H7A . . 109.5 ?
C2 C7 H7B . . 109.5 ?
H7A C7 H7B . . 109.5 ?
C2 C7 H7C . . 109.5 ?
H7A C7 H7C . . 109.5 ?
H7B C7 H7C . . 109.5 ?

loop_
_geom_bond_atom_site_label_1
_geom_bond_atom_site_label_2
_geom_bond_site_symmetry_2
_geom_bond_distance
_geom_bond_publ_flag
K1 O2 7_765 2.724(2) ?
K1 O1 5_675 2.777(2) ?
K1 O3 . 2.788(3) ?
K1 O3 7_765 2.790(3) ?
K1 O1 1_565 2.870(2) ?
K1 O2 . 2.891(2) ?
K1 Cl1 . 3.3006(11) ?
K1 N1 . 3.447(3) ?
K1 H31 . 3.25(4) ?
K1 H32 . 2.95(4) ?
Cl1 N1 . 1.755(3) ?
S1 O1 . 1.446(2) ?
S1 O2 . 1.446(2) ?
S1 N1 . 1.584(3) ?
S1 C1 . 1.784(3) ?
O1 K1 5_675 2.777(2) ?
O1 K1 1_545 2.870(2) ?
O3 K1 7_755 2.790(3) ?
O3 H31 . 0.848(10) ?
O3 H32 . 0.847(10) ?
O2 K1 7_755 2.724(2) ?
C1 C6 . 1.386(4) ?
C1 C2 . 1.405(4) ?
C2 C3 . 1.397(4) ?
C2 C7 . 1.497(5) ?
C3 C4 . 1.375(6) ?
C3 H3 . 0.9300 ?
C4 C5 . 1.369(6) ?
C4 H4 . 0.9300 ?
C5 C6 . 1.388(4) ?
C5 H5 . 0.9300 ?
C6 H6 . 0.9300 ?
C7 H7A . 0.9600 ?
C7 H7B . 0.9600 ?
C7 H7C . 0.9600 ?

loop_
_geom_hbond_atom_site_label_D
_geom_hbond_atom_site_label_H
_geom_hbond_atom_site_label_A
_geom_hbond_site_symmetry_A
_geom_hbond_distance_DH
_geom_hbond_distance_HA
_geom_hbond_distance_DA
_geom_hbond_angle_DHA
O3 H31 Cl1 3_575 0.848(10) 2.740(15) 3.568(3) 166(4)
O3 H32 N1 5_675 0.847(10) 2.077(12) 2.909(4) 167(3)

loop_
_geom_torsion_atom_site_label_1
_geom_torsion_atom_site_label_2
_geom_torsion_atom_site_label_3
_geom_torsion_atom_site_label_4
_geom_torsion_site_symmetry_1
_geom_torsion_site_symmetry_2
_geom_torsion_site_symmetry_3
_geom_torsion_site_symmetry_4
_geom_torsion
_geom_torsion_publ_flag
O2 K1 Cl1 N1 7_765 . . . -135.35(10) ?
O1 K1 Cl1 N1 5_675 . . . 48.70(10) ?
O3 K1 Cl1 N1 . . . . -39.09(12) ?
O3 K1 Cl1 N1 7_765 . . . 143.14(15) ?
O1 K1 Cl1 N1 1_565 . . . 133.16(10) ?
O2 K1 Cl1 N1 . . . . -53.88(10) ?
O2 S1 O1 K1 . . . 5_675 -99.9(2) ?
N1 S1 O1 K1 . . . 5_675 26.1(2) ?
C1 S1 O1 K1 . . . 5_675 142.86(17) ?
O2 S1 O1 K1 . . . 1_545 58.3(2) ?
N1 S1 O1 K1 . . . 1_545 -175.69(16) ?
C1 S1 O1 K1 . . . 1_545 -58.93(19) ?
O1 S1 N1 Cl1 . . . . 176.31(15) ?
O2 S1 N1 Cl1 . . . . -56.67(19) ?
C1 S1 N1 Cl1 . . . . 61.05(19) ?
O1 S1 N1 K1 . . . . -116.09(11) ?
O2 S1 N1 K1 . . . . 10.93(13) ?
C1 S1 N1 K1 . . . . 128.65(10) ?
K1 Cl1 N1 S1 . . . . 78.36(14) ?
O2 K1 N1 S1 7_765 . . . -57.37(13) ?
O1 K1 N1 S1 5_675 . . . 115.47(11) ?
O3 K1 N1 S1 . . . . 38.17(12) ?
O3 K1 N1 S1 7_765 . . . 130.0(2) ?
O1 K1 N1 S1 1_565 . . . -158.69(10) ?
O2 K1 N1 S1 . . . . -6.91(9) ?
Cl1 K1 N1 S1 . . . . -111.95(14) ?
O2 K1 N1 Cl1 7_765 . . . 54.58(11) ?
O1 K1 N1 Cl1 5_675 . . . -132.58(10) ?
O3 K1 N1 Cl1 . . . . 150.12(9) ?
O3 K1 N1 Cl1 7_765 . . . -118.0(3) ?
O1 K1 N1 Cl1 1_565 . . . -46.74(10) ?
O2 K1 N1 Cl1 . . . . 105.04(11) ?
O2 K1 O3 K1 7_765 . . 7_755 65.85(9) ?
O1 K1 O3 K1 5_675 . . 7_755 -136.97(10) ?
O3 K1 O3 K1 7_765 . . 7_755 140.87(13) ?
O1 K1 O3 K1 1_565 . . 7_755 157.04(11) ?
O2 K1 O3 K1 . . . 7_755 -24.72(8) ?
Cl1 K1 O3 K1 . . . 7_755 -38.10(13) ?
N1 K1 O3 K1 . . . 7_755 -57.22(10) ?
O1 S1 O2 K1 . . . 7_755 -29.4(2) ?
N1 S1 O2 K1 . . . 7_755 -150.65(16) ?
C1 S1 O2 K1 . . . 7_755 89.11(19) ?
O1 S1 O2 K1 . . . . 107.12(14) ?
N1 S1 O2 K1 . . . . -14.13(17) ?
C1 S1 O2 K1 . . . . -134.36(11) ?
O2 K1 O2 S1 7_765 . . . 147.79(8) ?
O1 K1 O2 S1 5_675 . . . -53.29(14) ?
O3 K1 O2 S1 . . . . -125.95(14) ?
O3 K1 O2 S1 7_765 . . . -150.81(12) ?
O1 K1 O2 S1 1_565 . . . 52.71(17) ?
Cl1 K1 O2 S1 . . . . 42.26(10) ?
N1 K1 O2 S1 . . . . 8.18(10) ?
O2 K1 O2 K1 7_765 . . 7_755 -60.99(11) ?
O1 K1 O2 K1 5_675 . . 7_755 97.93(8) ?
O3 K1 O2 K1 . . . 7_755 25.27(8) ?
O3 K1 O2 K1 7_765 . . 7_755 0.41(16) ?
O1 K1 O2 K1 1_565 . . 7_755 -156.08(8) ?
Cl1 K1 O2 K1 . . . 7_755 -166.52(9) ?
N1 K1 O2 K1 . . . 7_755 159.39(12) ?
O1 S1 C1 C6 . . . . 119.2(2) ?
O2 S1 C1 C6 . . . . -4.5(3) ?
N1 S1 C1 C6 . . . . -127.3(2) ?
O1 S1 C1 C2 . . . . -60.5(3) ?
O2 S1 C1 C2 . . . . 175.8(2) ?
N1 S1 C1 C2 . . . . 53.0(3) ?
C6 C1 C2 C3 . . . . -1.4(4) ?
S1 C1 C2 C3 . . . . 178.3(2) ?
C6 C1 C2 C7 . . . . 177.1(3) ?
S1 C1 C2 C7 . . . . -3.2(4) ?
C1 C2 C3 C4 . . . . 1.5(5) ?
C7 C2 C3 C4 . . . . -177.1(3) ?
C2 C3 C4 C5 . . . . -0.3(5) ?
C3 C4 C5 C6 . . . . -0.9(5) ?
C4 C5 C6 C1 . . . . 1.0(5) ?
C2 C1 C6 C5 . . . . 0.2(5) ?
S1 C1 C6 C5 . . . . -179.5(3) ?
